data_2001572
loop_
_publ_author_name
'Buys, I. E.'
'Field, L. D.'
'Hambley, T. W.'
'McQueen, A. E. D.'

_publ_section_title
;
 Structure of
 [FeH(N~2~){(H~5~C~2~)~2~PCH~2~CH~2~P(C~2~H~5~)~2~}~2~]BPh~4~
;
_journal_issue 6
_journal_name_full 'Acta Crystallographica Section C'
_journal_page_first 1056
_journal_page_last 1059
_journal_paper_doi 10.1107/S0108270193000903
_journal_volume 49
_journal_year 1993
_chemical_formula_moiety 'C44 H69 B1 Fe1 N2 P4'
_chemical_formula_sum 'C44 H69 B Fe N2 P4'
_chemical_formula_weight 816.6
_space_group_IT_number 14
_space_group_name_Hall '-P 2yn'
_space_group_name_H-M_alt 'P 1 21/n 1'
_symmetry_cell_setting monoclinic
_symmetry_space_group_name_Hall '-P 2yn'
_symmetry_space_group_name_H-M 'P 1 21/n 1'
_cell_angle_alpha 90.
_cell_angle_beta 111.20(2)
_cell_angle_gamma 90.
_cell_formula_units_Z 4
_cell_length_a 16.493(3)
_cell_length_b 13.691(4)
_cell_length_c 21.422(8)
_cell_volume 4510(2)
_diffrn_radiation_type Mo
_diffrn_radiation_wavelength 0.7107
_exptl_absorpt_coefficient_mu 0.503
_exptl_crystal_density_diffrn 1.203
_cod_data_source_file hl1022.cif
_cod_data_source_block hl1022_structure_1_of_1
_cod_original_cell_volume 4509.8
_cod_original_formula_sum 'C44 H69 B1 Fe1 N2 P4'
_cod_database_code 2001572

loop_
_space_group_symop_id
_space_group_symop_operation_xyz
1 x,y,z
2 -x+1/2,y+1/2,-z+1/2
3 -x,-y,-z
4 x+1/2,-y+1/2,z+1/2

loop_
_atom_site_label
_atom_site_fract_x
_atom_site_fract_y
_atom_site_fract_z
Fe .37890(10) .72190(10) .10630(10)
H .0336(3) .0728(4) .0149(3)
P(1) .25870(10) .77640(10) .02690(10)
P(2) .41330(10) .87960(10) .12880(10)
P(3) .33120(10) .56660(10) .09680(10)
P(4) .47850(10) .66900(10) .20290(10)
N(1) .4426(3) .7027(4) .0533(3)
N(2) .4785(5) .6911(7) .0211(4)
C(1) .0734(5) .7942(6) -.0158(4)
C(2) .1529(4) .7349(5) .0272(3)
C(3) .2942(7) .8252(8) -.0913(4)
C(4) .2457(5) .7591(6) -.0620(3)
C(5) .2510(4) .9104(5) .0343(3)
C(6) .3419(5) .9534(5) .0586(4)
C(7) .3873(6) 1.0338(7) .2160(5)
C(8) .3838(6) .9326(7) .2049(4)
C(9) .5450(7) .9775(10) .1036(5)
C(10) .5212(5) .9247(7) .1421(5)
C(11) .6375(8) .6576(10) .1838(7)
C(12) .5955(6) .6894(10) .2247(7)
C(13) .3898(7) .7093(7) .2938(4)
C(14) .4774(6) .7118(6) .2841(4)
C(15) .4715(4) .0358(5) .2111(3)
C(16) .4249(4) .4900(5) .1432(2)
C(17) .2210(7) .4389(6) .1388(5)
C(18) .2525(5) .5415(5) .1377(4)
C(19) .3451(6) .4948(5) -.0240(4)
C(20) .2849(3) .5007(4) .0166(3)
B .1126(4) .2286(4) .8812(3)
C(21) .1903(3) .2160(3) .9536(3)
C(22) .2785(3) .2342(4) .9636(3)
C(23) .3439(3) .2364(4) 1.0267(3)
C(24) .3239(4) .2194(4) 1.0833(3)
C(25) .2414(4) .1998(4) 1.0762(3)
C(26) .1757(3) .1981(4) 1.0128(3)
C(27) .0252(3) .1661(3) .8721(3)
C(28) .0273(3) .0734(3) .8995(3)
C(29) -.0458(4) .0175(4) .8879(3)
C(30) -.1250(4) .0519(4) .8476(3)
C(31) -.1313(3) .1412(5) .8192(3)
C(32) -.0573(3) .1970(4) .8314(3)
C(33) .1401(3) .1915(4) .8183(3)
C(34) .2017(4) .1191(4) .8249(3)
C(35) .2178(4) .0838(6) .7678(4)
C(36) .1739(5) .1183(6) .7060(4)
C(37) .1102(5) .1868(6) .6979(3)
C(38) .0950(4) .2219(5) .7529(3)
C(39) .0933(3) .3483(3) .8770(2)
C(40) .1297(3) .4157(4) .8461(2)
C(41) .1167(4) .5160(4) .8482(3)
C(42) .0668(4) .5511(4) .8814(3)
C(43) .0289(4) .4888(4) .9132(3)
C(44) .0427(4) .3883(4) .9104(3)
H(1A) .0220(10) .7660(10) -.0110(10)
H(1B) .0690(10) .7930(10) -.0610(10)
H(1C) .0790(10) .8610(10) .00(10)
H(2A) .1550(10) .7360(10) .0730(10)
H(2B) .1450(10) .6680(10) .0110(10)
H(3A) .2820(10) .8090(10) -.1370(10)
H(3B) .3560(10) .8180(10) -.0650(10)
H(3C) .2770(10) .8920(10) -.0870(10)
H(4A) .1840(10) .7670(10) -.0880(10)
H(4B) .2630(10) .6930(10) -.0660(10)
H(5A) .2240(10) .9250(10) .0670(10)
H(5B) .2160(10) .9380(10) -.0080(10)
H(6A) .3640(10) .9530(10) .0220(10)
H(6B) .3400(10) 1.0200(10) .0730(10)
H(7A) .3730(10) 1.0450(10) .2550(10)
H(7B) .3450(10) 1.0660(10) .1780(10)
H(7C) .4450(10) 1.0600(10) .2230(10)
H(8A) .4260(10) .9040(10) .2450(10)
H(8B) .3260(10) .9100(10) .1990(10)
H(9A) .6070(10) .9870(10) .1240(10)
H(9B) .5150(10) 1.0390(10) .1010(10)
H(9C) .5310(10) .9520(10) .0590(10)
H(10A) .5550(10) .8670(10) .1430(10)
H(10B) .5400(10) .9540(10) .1860(10)
H(11A) .6990(10) .6720(10) .2020(10)
H(11B) .6110(10) .6920(10) .1420(10)
H(11C) .6300(10) .5880(10) .1760(10)
H(12A) .6250(10) .6550(10) .2660(10)
H(12B) .6060(10) .7590(10) .2320(10)
H(13A) .3970(10) .7310(10) .3390(10)
H(13B) .3650(10) .6440(10) .2870(10)
H(13C) .3510(10) .7530(10) .2610(10)
H(14A) .5000(10) .7780(10) .2920(10)
H(14B) .5150(10) .6680(10) .3180(10)
H(15A) .4400(10) .5220(10) .2400(10)
H(15B) .5300(10) .5090(10) .2300(10)
H(16A) .4640(10) .4850(10) .1190(10)
H(16B) .4040(10) .4260(10) .1490(10)
H(17A) .1800(10) .4380(10) .1620(10)
H(17B) .2700(10) .3970(10) .1620(10)
H(17C) .1920(10) .4160(10) .0930(10)
H(18A) .2020(10) .5820(10) .1150(10)
H(18B) .2790(10) .5620(10) .1840(10)
H(19A) .3150(10) .4590(10) -.0640(10)
H(19B) .3980(10) .4600(10) .0020(10)
H(19C) .3600(10) .5600(10) -.0340(10)
H(20A) .2320(10) .5350(10) -.0090(10)
H(20B) .2700(10) .4350(10) .0260(10)
H(22) .2940(10) .2470(10) .9250(10)
H(23) .4030(10) .2500(10) 1.0300(10)
H(24) .3700(10) .2200(10) 1.1270(10)
H(25) .2270(10) .1890(10) 1.1160(10)
H(26) .1170(10) .1830(10) 1.0100(10)
H(28) .0830(10) .0480(10) .9290(10)
H(29) -.0400(10) -.0450(10) .9080(10)
H(30) -.1760(10) .0120(10) .8390(10)
H(31) -.1860(10) .1660(10) .7900(10)
H(32) -.0620(10) .2610(10) .8110(10)
H(34) .2340(10) .0930(10) .8690(10)
H(35) .2620(10) .0340(10) .7740(10)
H(36) .1860(10) .0940(10) .6680(10)
H(37) .0760(10) .2100(10) .6530(10)
H(38) .0510(10) .2720(10) .7460(10)
H(40) .1660(10) .3920(10) .8220(10)
H(41) .1430(10) .5600(10) .8260(10)
H(42) .0580(10) .6210(10) .8830(10)
H(43) -.0060(10) .5140(10) .9370(10)
H(44) .0160(10) .3450(10) .9330(10)

loop_
_geom_angle_atom_site_label_1
_geom_angle_atom_site_label_2
_geom_angle_atom_site_label_3
_geom_angle
P(1) Fe P(2) 85.80(10)
P(1) Fe P(4) 165.10(10)
P(2) Fe P(4) 93.90(10)
N(1) Fe P(1) 97.2(2)
N(1) Fe P(3) 94.0(2)
H Fe P(1) 87.9(2)
H Fe P(3) 82.3(2)
H Fe N(1) 173.8(2)
C(2) P(1) Fe 118.5(2)
C(5) P(1) Fe 109.7(2)
C(8) P(2) Fe 114.0(3)
C(16) P(3) Fe 107.0(2)
C(20) P(3) Fe 124.1(2)
C(14) P(4) Fe 120.9(3)
C(4) P(1) C(2) 102.0(3)
C(5) P(1) C(2) 102.2(3)
C(10) P(2) C(6) 104.2(4)
C(18) P(3) C(16) 103.7(3)
C(20) P(3) C(18) 103.1(3)
C(15) P(4) C(12) 102.9(5)
C(1) C(2) P(1) 116.1(5)
C(6) C(5) P(1) 108.9(5)
C(7) C(8) P(2) 119.3(8)
C(15) C(16) P(3) 108.6(5)
C(19) C(20) P(3) 114.7(4)
C(13) C(14) P(4) 116.9(5)
P(1) Fe P(3) 93.60(10)
P(2) Fe P(3) 169.50(10)
P(3) Fe P(4) 84.00(10)
N(1) Fe P(2) 96.5(2)
N(1) Fe P(4) 97.6(2)
H Fe P(2) 87.2(2)
H Fe P(4) 77.2(2)
N(2) N(1) Fe 178.5(5)
C(4) P(1) Fe 118.9(3)
C(6) P(2) Fe 108.4(2)
C(10) P(2) Fe 121.5(3)
C(18) P(3) Fe 114.6(2)
C(12) P(4) Fe 122.5(5)
C(15) P(4) Fe 110.9(2)
C(5) P(1) C(4) 103.3(3)
C(8) P(2) C(6) 101.2(4)
C(10) P(2) C(8) 105.3(4)
C(20) P(3) C(16) 102.0(3)
C(14) P(4) C(12) 94.6(6)
C(15) P(4) C(14) 101.7(3)
C(3) C(4) P(1) 118.4(5)
C(5) C(6) P(2) 109.2(5)
C(9) C(10) P(2) 128.0(7)
C(17) C(18) P(3) 119.3(7)
C(11) C(12) P(4) 121.2(9)
C(16) C(15) P(4) 110.3(4)

loop_
_geom_bond_atom_site_label_1
_geom_bond_atom_site_label_2
_geom_bond_distance
Fe P(1) 2.2240(10)
Fe P(2) 2.240(2)
Fe N(1) 1.825(7)
N(1) N(2) 1.070(12)
P(1) C(2) 1.838(7)
P(2) C(10) 1.806(9)
P(2) C(8) 2.000(10)
P(3) C(16) 1.834(6)
P(4) C(15) 1.840(7)
((4) C(14) 1.842(9)
C(1) C(2) 1.535(9)
C(5) C(6) 1.516(10)
C(9) C(10) 1.261(17)
C(13) C(14) 1.533(17)
C(17) C(18) 1.501(11)
C(21) B 1.624(7)
C(33) B 1.649(9)
C(22) C(21) 1.414(8)
C(23) C(22) 1.392(7)
C(25) C(24) 1.341(9)
C(28) C(27) 1.393(7)
C(29) C(28) 1.375(8)
C(31) C(30) 1.354(8)
C(34) C(33) 1.389(8)
C(35) C(34) 1.426(12)
C(44) C(39) 1.392(9)
C(42) C(41) 1.356(10)
Fe P(3) 2.250(2)
Fe P(4) 2.246(2)
Fe H 1.35(7)
P(1) C(5) 1.849(7)
P(1) C(4) 1.853(7)
P(2) C(6) 1.841(7)
P(3) C(20) 1.845(5)
P(3) C(18) 1.841(9)
P(4) C(12) 1.834(10)
C(19) C(20) 1.542(12)
C(3) C(4) 1.488(14)
C(7) C(8) 1.404(14)
C(11) C(12) 1.37(2)
C(15) C(16) 1.514(9)
C(39) B 1.667(7)
C(27) B 1.626(8)
C(44) C(43) 1.399(8)
C(26) C(21) 1.397(8)
C(24) C(23) 1.388(10)
C(26) C(25) 1.399(7)
C(32) C(27) 1.391(6)
C(30) C(29) 1.362(7)
C(32) C(31) 1.382(8)
C(38) C(33) 1.390(7)
C(40) C(39) 1.393(8)
C(41) C(40) 1.392(7)
C(43) C(42) 1.374(10)
